data_7011054
loop_
_publ_author_name
'Pradeep Mathur'
'Moawia O. Ahmed'
'John H. Kaldis'
'Michael J. McGlinchey'

_publ_section_title
;
 Synthesis, structure and mechanism of formation of
 chalcogen-stabilised mixed-metal clusters featuring acetylide bridging
 and acetylide coupling
;
_journal_issue 4
_journal_name_full 'J. Chem. Soc., Dalton Trans.'
_journal_page_first 619
_journal_page_last 629
_journal_paper_doi 10.1039/b107090h
_journal_year 2002
_chemical_formula_sum 'C34 H20 Fe3 Mo2 O8 S2'
_chemical_formula_weight 980.05
_chemical_name_systematic
; 
? 
;
_space_group_IT_number 14
_symmetry_space_group_name_Hall '-P 2yn'
_symmetry_space_group_name_H-M 'P 1 21/n 1'
_atom_sites_solution_hydrogens geom
_atom_sites_solution_primary direct
_atom_sites_solution_secondary difmap
_audit_creation_method SHELXL
_cell_angle_alpha 90.00
_cell_angle_beta 92.538(5)
_cell_angle_gamma 90.00
_cell_formula_units_Z 4
_cell_length_a 10.2463(9)
_cell_length_b 18.9432(9)
_cell_length_c 17.4513(4)
_cell_measurement_reflns_used 5776
_cell_measurement_temperature 298(2)
_cell_measurement_theta_max 25.00
_cell_measurement_theta_min 1.59
_cell_volume 3383.9(3)
_computing_cell_refinement 'Bruker SMART'
_computing_data_collection 'Bruker SMART'
_computing_data_reduction 'Bruker SHELXTL'
_computing_molecular_graphics 'Bruker SHELXTL'
_computing_publication_material 'Bruker SHELXTL'
_computing_structure_refinement 'SHELXL-V.5.03 Sheldrick, 1994'
_computing_structure_solution 'SHELXTL-V.5.03 Sheldrick, 1994'
_diffrn_ambient_temperature 298(2)
_diffrn_measurement_device 'Bruker Smart CCD'
_diffrn_measurement_method 'phi and omega scans'
_diffrn_radiation_monochromator graphite
_diffrn_radiation_source 'rotating anode'
_diffrn_radiation_type MoK\a
_diffrn_radiation_wavelength 0.71073
_diffrn_reflns_av_R_equivalents 0.0453
_diffrn_reflns_av_sigmaI/netI 0.0423
_diffrn_reflns_limit_h_max 13
_diffrn_reflns_limit_h_min -12
_diffrn_reflns_limit_k_max 24
_diffrn_reflns_limit_k_min -24
_diffrn_reflns_limit_l_max 22
_diffrn_reflns_limit_l_min -22
_diffrn_reflns_number 25378
_diffrn_reflns_theta_max 25.00
_diffrn_reflns_theta_min 1.59
_exptl_absorpt_coefficient_mu 2.151
_exptl_absorpt_correction_T_max 0.719342
_exptl_absorpt_correction_T_min 0.472290
_exptl_absorpt_correction_type 'empirical (SADABS Sheldrick, 1996)'
_exptl_crystal_colour 'dark red'
_exptl_crystal_density_diffrn 1.924
_exptl_crystal_description plate
_exptl_crystal_F_000 1928
_exptl_crystal_size_max .32
_exptl_crystal_size_mid .30
_exptl_crystal_size_min .05
_refine_diff_density_max 0.388
_refine_diff_density_min -0.381
_refine_diff_density_rms 0.073
_refine_ls_extinction_coef 0.00052(6)
_refine_ls_extinction_expression Fc^*^=kFc[1+0.001xFc^2^\l^3^/sin(2\q)]^-1/4^
_refine_ls_extinction_method SHELXL
_refine_ls_goodness_of_fit_all 0.966
_refine_ls_goodness_of_fit_obs 1.032
_refine_ls_hydrogen_treatment noref
_refine_ls_matrix_type full
_refine_ls_number_parameters 443
_refine_ls_number_reflns 5753
_refine_ls_number_restraints 0
_refine_ls_restrained_S_all 0.973
_refine_ls_restrained_S_obs 1.032
_refine_ls_R_factor_all 0.0520
_refine_ls_R_factor_obs 0.0286
_refine_ls_shift/esd_max 0.002
_refine_ls_shift/esd_mean 0.000
_refine_ls_structure_factor_coef Fsqd
_refine_ls_weighting_details 'w=1/[\s^2^(Fo^2^)+(0.0318P)^2^+0.0000P] where P=(Fo^2^+2Fc^2^)/3'
_refine_ls_weighting_scheme calc
_refine_ls_wR_factor_all 0.0627
_refine_ls_wR_factor_obs 0.0563
_reflns_number_observed 4253
_reflns_number_total 5776
_reflns_observed_criterion >2sigma(I)
_cod_data_source_file b107090h.txt
_cod_data_source_block 1
_cod_depositor_comments
;
The following automatic conversions were performed:

'_refine_ls_weighting_scheme' value 'calc
w=1/[\s^2^(Fo^2^)+(0.0318P)^2^+0.0000P] where P=(Fo^2^+2Fc^2^)/3' was
changed to 'calc'. New tag '_refine_ls_weighting_details' was
created. The value of the new tag was set to
'w=1/[\s^2^(Fo^2^)+(0.0318P)^2^+0.0000P] where P=(Fo^2^+2Fc^2^)/3'.

Automatic conversion script
Id: cif_fix_values 3143 2015-03-26 13:38:13Z robertas 
;
_cod_database_code 7011054

loop_
_symmetry_equiv_pos_as_xyz
'x, y, z'
'-x+1/2, y+1/2, -z+1/2'
'-x, -y, -z'
'x-1/2, -y-1/2, z-1/2'

loop_
_atom_site_aniso_label
_atom_site_aniso_U_11
_atom_site_aniso_U_22
_atom_site_aniso_U_33
_atom_site_aniso_U_23
_atom_site_aniso_U_13
_atom_site_aniso_U_12
Mo1 0.0252(2) 0.0385(2) 0.0303(2) 0.00153(14) 0.00418(12) -0.00361(13)
Mo2 0.0248(2) 0.0462(2) 0.0267(2) -0.00151(14) -0.00013(12) 0.00370(14)
Fe1 0.0324(3) 0.0410(3) 0.0275(3) -0.0034(2) 0.0013(2) -0.0015(2)
Fe2 0.0307(3) 0.0420(3) 0.0248(3) 0.0000(2) 0.0040(2) -0.0009(2)
Fe3 0.0384(3) 0.0489(4) 0.0342(3) -0.0080(2) 0.0017(2) -0.0104(3)
S1 0.0435(6) 0.0388(6) 0.0353(5) 0.0004(4) 0.0027(4) 0.0022(4)
S2 0.0426(6) 0.0434(6) 0.0272(5) 0.0047(4) 0.0052(4) 0.0033(4)
C1 0.025(2) 0.042(2) 0.020(2) 0.0000(15) -0.0010(13) 0.002(2)
C2 0.026(2) 0.041(2) 0.025(2) 0.000(2) 0.0013(14) -0.003(2)
C3 0.036(2) 0.045(2) 0.025(2) 0.001(2) 0.0033(15) -0.013(2)
C4 0.048(3) 0.059(3) 0.042(2) 0.005(2) 0.016(2) 0.000(2)
C5 0.081(4) 0.060(3) 0.059(3) 0.018(2) 0.018(3) -0.011(3)
C6 0.074(3) 0.077(4) 0.045(3) 0.003(2) 0.023(2) -0.030(3)
C7 0.055(3) 0.068(3) 0.047(3) -0.015(2) 0.026(2) -0.021(2)
C8 0.045(3) 0.053(3) 0.040(2) -0.012(2) 0.017(2) -0.016(2)
C9 0.030(2) 0.036(2) 0.029(2) 0.002(2) 0.0036(15) -0.009(2)
C10 0.031(2) 0.035(2) 0.031(2) -0.001(2) 0.005(2) -0.009(2)
C11 0.034(2) 0.037(2) 0.041(2) 0.006(2) 0.004(2) -0.008(2)
C12 0.042(3) 0.043(2) 0.053(3) 0.001(2) 0.011(2) -0.003(2)
C13 0.041(3) 0.052(3) 0.087(4) 0.006(3) 0.015(2) 0.010(2)
C14 0.047(3) 0.063(3) 0.099(4) 0.024(3) -0.011(3) 0.006(2)
C15 0.065(3) 0.066(3) 0.066(3) 0.010(3) -0.020(3) -0.006(3)
C16 0.046(3) 0.049(3) 0.047(3) 0.006(2) -0.004(2) -0.003(2)
C17 0.022(2) 0.106(4) 0.052(3) -0.021(3) 0.000(2) 0.010(2)
C18 0.036(3) 0.076(4) 0.079(4) -0.004(3) -0.011(2) 0.024(2)
C19 0.039(3) 0.097(4) 0.054(3) 0.005(3) -0.017(2) 0.027(3)
C20 0.027(2) 0.087(4) 0.053(3) -0.018(2) -0.015(2) 0.009(2)
C21 0.020(2) 0.085(4) 0.062(3) -0.006(3) -0.005(2) -0.004(2)
C22 0.026(2) 0.078(3) 0.050(3) 0.004(2) -0.004(2) -0.006(2)
C23 0.028(2) 0.088(4) 0.066(3) -0.030(3) 0.006(2) -0.018(2)
C24 0.037(3) 0.050(3) 0.088(4) -0.003(3) 0.016(2) -0.017(2)
C25 0.033(2) 0.060(3) 0.050(3) 0.004(2) 0.014(2) -0.009(2)
C26 0.019(2) 0.055(3) 0.065(3) -0.003(2) 0.005(2) -0.002(2)
C27 0.048(3) 0.051(3) 0.038(2) 0.001(2) 0.006(2) -0.002(2)
O27 0.055(2) 0.082(2) 0.068(2) -0.009(2) 0.024(2) 0.013(2)
C28 0.048(3) 0.050(3) 0.035(2) -0.004(2) 0.000(2) 0.000(2)
O28 0.065(2) 0.070(2) 0.060(2) -0.017(2) -0.015(2) -0.014(2)
C29 0.042(2) 0.058(3) 0.034(2) -0.009(2) -0.002(2) -0.010(2)
O29 0.087(2) 0.065(2) 0.046(2) 0.017(2) -0.020(2) -0.012(2)
C30 0.045(3) 0.040(2) 0.036(2) 0.002(2) 0.006(2) -0.001(2)
O30 0.054(2) 0.066(2) 0.057(2) 0.0018(15) 0.029(2) 0.0101(15)
C31 0.047(3) 0.053(3) 0.037(2) -0.007(2) 0.004(2) 0.000(2)
O31 0.070(2) 0.087(2) 0.036(2) -0.0015(15) -0.017(2) 0.000(2)
C32 0.074(3) 0.056(3) 0.046(3) -0.008(2) -0.007(2) -0.024(2)
O32 0.151(4) 0.061(2) 0.074(2) 0.004(2) -0.019(2) -0.038(2)
C33 0.037(2) 0.055(3) 0.047(3) -0.004(2) -0.003(2) -0.004(2)
O33 0.076(2) 0.078(2) 0.050(2) -0.022(2) 0.010(2) 0.009(2)
C34 0.047(3) 0.066(3) 0.053(3) -0.016(2) 0.006(2) -0.017(2)
O34 0.039(2) 0.127(3) 0.113(3) -0.018(2) 0.011(2) -0.016(2)

loop_
_atom_site_label
_atom_site_type_symbol
_atom_site_fract_x
_atom_site_fract_y
_atom_site_fract_z
_atom_site_U_iso_or_equiv
_atom_site_thermal_displace_type
_atom_site_occupancy
_atom_site_calc_flag
_atom_site_refinement_flags
_atom_site_disorder_group
Mo1 Mo -0.17667(3) 0.16891(2) 0.65097(2) 0.03125(9) Uani 1 d . .
Mo2 Mo 0.08508(3) 0.17628(2) 0.66578(2) 0.03261(9) Uani 1 d . .
Fe1 Fe -0.03523(5) 0.14543(3) 0.52234(3) 0.03362(14) Uani 1 d . .
Fe2 Fe -0.06930(5) 0.26836(3) 0.75662(3) 0.03243(13) Uani 1 d . .
Fe3 Fe 0.04013(5) 0.39135(3) 0.75665(3) 0.04047(15) Uani 1 d . .
S1 S -0.03538(9) 0.07317(5) 0.62401(5) 0.0391(2) Uani 1 d . .
S2 S -0.05538(9) 0.15483(5) 0.76893(5) 0.0376(2) Uani 1 d . .
C1 C -0.0559(3) 0.2307(2) 0.5909(2) 0.0287(8) Uani 1 d . .
C2 C 0.0245(3) 0.2899(2) 0.6020(2) 0.0310(8) Uani 1 d . .
C3 C 0.1088(3) 0.3268(2) 0.5460(2) 0.0352(9) Uani 1 d . .
C4 C 0.0904(4) 0.3989(2) 0.5369(2) 0.0491(10) Uani 1 d . .
H4 H 0.0286(4) 0.4218(2) 0.5655(2) 0.059 Uiso 1 calc R .
C5 C 0.1624(5) 0.4379(3) 0.4858(2) 0.0661(13) Uani 1 d . .
H5 H 0.1478(5) 0.4861(3) 0.4798(2) 0.079 Uiso 1 calc R .
C6 C 0.2558(5) 0.4044(3) 0.4440(2) 0.0648(13) Uani 1 d . .
H6 H 0.3045(5) 0.4301(3) 0.4100(2) 0.078 Uiso 1 calc R .
C7 C 0.2766(4) 0.3335(2) 0.4527(2) 0.0561(12) Uani 1 d . .
H7 H 0.3406(4) 0.3111(2) 0.4253(2) 0.067 Uiso 1 calc R .
C8 C 0.2024(4) 0.2948(2) 0.5023(2) 0.0455(10) Uani 1 d . .
H8 H 0.2156(4) 0.2464(2) 0.5064(2) 0.055 Uiso 1 calc R .
C9 C -0.0125(3) 0.3311(2) 0.6689(2) 0.0318(8) Uani 1 d . .
C10 C -0.1195(3) 0.3612(2) 0.6975(2) 0.0323(8) Uani 1 d . .
C11 C -0.2434(3) 0.3916(2) 0.6674(2) 0.0372(9) Uani 1 d . .
C12 C -0.3246(4) 0.4311(2) 0.7126(2) 0.0458(10) Uani 1 d . .
H12 H -0.2985(4) 0.4402(2) 0.7633(2) 0.055 Uiso 1 calc R .
C13 C -0.4422(4) 0.4569(2) 0.6842(3) 0.0597(12) Uani 1 d . .
H13 H -0.4956(4) 0.4828(2) 0.7155(3) 0.072 Uiso 1 calc R .
C14 C -0.4804(5) 0.4440(3) 0.6083(3) 0.0702(14) Uani 1 d . .
H14 H -0.5606(5) 0.4608(3) 0.5889(3) 0.084 Uiso 1 calc R .
C15 C -0.4019(5) 0.4068(2) 0.5615(3) 0.0665(13) Uani 1 d . .
H15 H -0.4280(5) 0.3992(2) 0.5105(3) 0.080 Uiso 1 calc R .
C16 C -0.2834(4) 0.3806(2) 0.5902(2) 0.0476(10) Uani 1 d . .
H16 H -0.2299(4) 0.3555(2) 0.5582(2) 0.057 Uiso 1 calc R .
C17 C 0.2999(4) 0.1592(3) 0.6267(3) 0.0597(13) Uani 1 d . .
H17 H 0.3257(4) 0.1542(3) 0.5735(3) 0.072 Uiso 1 calc R .
C18 C 0.2707(4) 0.1038(3) 0.6756(3) 0.0639(13) Uani 1 d . .
H18 H 0.2735(4) 0.0534(3) 0.6630(3) 0.077 Uiso 1 calc R .
C19 C 0.2513(4) 0.1327(3) 0.7495(3) 0.0638(13) Uani 1 d . .
H19 H 0.2388(4) 0.1057(3) 0.7966(3) 0.077 Uiso 1 calc R .
C20 C 0.2666(4) 0.2066(3) 0.7445(2) 0.0562(12) Uani 1 d . .
H20 H 0.2670(4) 0.2398(3) 0.7876(2) 0.067 Uiso 1 calc R .
C21 C 0.2969(3) 0.2232(3) 0.6684(2) 0.0559(12) Uani 1 d . .
H21 H 0.3216(3) 0.2698(3) 0.6495(2) 0.067 Uiso 1 calc R .
C22 C -0.3770(3) 0.2007(2) 0.5899(2) 0.0515(11) Uani 1 d . .
H22 H -0.3886(3) 0.2301(2) 0.5438(2) 0.062 Uiso 1 calc R .
C23 C -0.3700(4) 0.1259(3) 0.5918(3) 0.0607(13) Uani 1 d . .
H23 H -0.3759(4) 0.0946(3) 0.5471(3) 0.073 Uiso 1 calc R .
C24 C -0.3704(4) 0.1043(2) 0.6690(3) 0.0578(12) Uani 1 d . .
H24 H -0.3750(4) 0.0555(2) 0.6871(3) 0.069 Uiso 1 calc R .
C25 C -0.3753(4) 0.1645(2) 0.7148(2) 0.0472(10) Uani 1 d . .
H25 H -0.3841(4) 0.1650(2) 0.7705(2) 0.057 Uiso 1 calc R .
C26 C -0.3824(3) 0.2241(2) 0.6659(2) 0.0462(10) Uani 1 d . .
H26 H -0.3958(3) 0.2730(2) 0.6821(2) 0.055 Uiso 1 calc R .
C27 C 0.1101(4) 0.1088(2) 0.4835(2) 0.0455(10) Uani 1 d . .
O27 O 0.2001(3) 0.0842(2) 0.4577(2) 0.0677(9) Uani 1 d . .
C28 C -0.1505(4) 0.0889(2) 0.4702(2) 0.0443(10) Uani 1 d . .
O28 O -0.2214(3) 0.0524(2) 0.4377(2) 0.0653(9) Uani 1 d . .
C29 C -0.0573(4) 0.2150(2) 0.4527(2) 0.0448(10) Uani 1 d . .
O29 O -0.0765(3) 0.2581(2) 0.4077(2) 0.0668(9) Uani 1 d . .
C30 C -0.2167(4) 0.2870(2) 0.8034(2) 0.0400(9) Uani 1 d . .
O30 O -0.3104(3) 0.3005(2) 0.8339(2) 0.0582(8) Uani 1 d . .
C31 C 0.0384(4) 0.2838(2) 0.8390(2) 0.0455(10) Uani 1 d . .
O31 O 0.0971(3) 0.2785(2) 0.8976(2) 0.0651(9) Uani 1 d . .
C32 C 0.0412(4) 0.4741(2) 0.7098(2) 0.0589(12) Uani 1 d . .
O32 O 0.0381(4) 0.5275(2) 0.6783(2) 0.0961(13) Uani 1 d . .
C33 C -0.0009(4) 0.4280(2) 0.8488(2) 0.0465(10) Uani 1 d . .
O33 O -0.0247(3) 0.4497(2) 0.9078(2) 0.0678(9) Uani 1 d . .
C34 C 0.2143(4) 0.3824(2) 0.7677(2) 0.0554(11) Uani 1 d . .
O34 O 0.3255(3) 0.3787(2) 0.7731(2) 0.0928(12) Uani 1 d . .

loop_
_atom_type_symbol
_atom_type_description
_atom_type_scat_dispersion_real
_atom_type_scat_dispersion_imag
_atom_type_scat_source
C C 0.0033 0.0016 'International Tables Vol C Tables 4.2.6.8 and 6.1.1.4'
H H 0.0000 0.0000 'International Tables Vol C Tables 4.2.6.8 and 6.1.1.4'
O O 0.0106 0.0060 'International Tables Vol C Tables 4.2.6.8 and 6.1.1.4'
S S 0.1246 0.1234 'International Tables Vol C Tables 4.2.6.8 and 6.1.1.4'
Fe Fe 0.3463 0.8444 'International Tables Vol C Tables 4.2.6.8 and 6.1.1.4'
Mo Mo -1.6832 0.6857 'International Tables Vol C Tables 4.2.6.8 and 6.1.1.4'

loop_
_geom_angle_atom_site_label_1
_geom_angle_atom_site_label_2
_geom_angle_atom_site_label_3
_geom_angle
_geom_angle_site_symmetry_1
_geom_angle_site_symmetry_3
_geom_angle_publ_flag
C1 Mo1 C23 119.80(15) . . ?
C1 Mo1 C22 99.09(13) . . ?
C23 Mo1 C22 35.27(14) . . ?
C1 Mo1 C24 154.44(14) . . ?
C23 Mo1 C24 34.81(14) . . ?
C22 Mo1 C24 58.09(15) . . ?
C1 Mo1 C25 145.23(14) . . ?
C23 Mo1 C25 57.71(14) . . ?
C22 Mo1 C25 58.00(14) . . ?
C24 Mo1 C25 34.28(13) . . ?
C1 Mo1 S2 101.84(8) . . ?
C23 Mo1 S2 138.12(13) . . ?
C22 Mo1 S2 146.75(11) . . ?
C24 Mo1 S2 103.72(12) . . ?
C25 Mo1 S2 90.91(10) . . ?
C1 Mo1 C26 111.53(13) . . ?
C23 Mo1 C26 57.58(14) . . ?
C22 Mo1 C26 34.48(13) . . ?
C24 Mo1 C26 57.26(14) . . ?
C25 Mo1 C26 34.74(13) . . ?
S2 Mo1 C26 112.80(10) . . ?
C1 Mo1 S1 86.98(10) . . ?
C23 Mo1 S1 99.08(12) . . ?
C22 Mo1 S1 129.24(11) . . ?
C24 Mo1 S1 98.84(11) . . ?
C25 Mo1 S1 127.57(10) . . ?
S2 Mo1 S1 77.65(3) . . ?
C26 Mo1 S1 155.02(10) . . ?
C1 Mo1 Mo2 52.45(8) . . ?
C23 Mo1 Mo2 151.97(11) . . ?
C22 Mo1 Mo2 151.49(11) . . ?
C24 Mo1 Mo2 148.70(11) . . ?
C25 Mo1 Mo2 146.40(10) . . ?
S2 Mo1 Mo2 55.94(2) . . ?
C26 Mo1 Mo2 148.52(10) . . ?
S1 Mo1 Mo2 56.31(2) . . ?
C1 Mo1 Fe1 47.06(9) . . ?
C23 Mo1 Fe1 92.86(11) . . ?
C22 Mo1 Fe1 98.74(10) . . ?
C24 Mo1 Fe1 119.92(11) . . ?
C25 Mo1 Fe1 150.57(10) . . ?
S2 Mo1 Fe1 114.44(3) . . ?
C26 Mo1 Fe1 131.26(10) . . ?
S1 Mo1 Fe1 51.02(3) . . ?
Mo2 Mo1 Fe1 61.898(14) . . ?
C1 Mo1 Fe2 73.95(9) . . ?
C23 Mo1 Fe2 144.90(11) . . ?
C22 Mo1 Fe2 115.61(11) . . ?
C24 Mo1 Fe2 124.28(11) . . ?
C25 Mo1 Fe2 91.99(10) . . ?
S2 Mo1 Fe2 48.29(3) . . ?
C26 Mo1 Fe2 87.54(9) . . ?
S1 Mo1 Fe2 114.48(3) . . ?
Mo2 Mo1 Fe2 62.886(14) . . ?
Fe1 Mo1 Fe2 115.77(2) . . ?
C1 Mo2 C20 136.9(2) . . ?
C1 Mo2 C21 115.08(14) . . ?
C20 Mo2 C21 35.13(14) . . ?
C1 Mo2 C19 172.1(2) . . ?
C20 Mo2 C19 35.14(15) . . ?
C21 Mo2 C19 58.3(2) . . ?
C1 Mo2 C18 147.11(15) . . ?
C20 Mo2 C18 58.6(2) . . ?
C21 Mo2 C18 58.2(2) . . ?
C19 Mo2 C18 35.32(14) . . ?
C1 Mo2 C17 119.84(15) . . ?
C20 Mo2 C17 58.27(15) . . ?
C21 Mo2 C17 35.06(14) . . ?
C19 Mo2 C17 58.0(2) . . ?
C18 Mo2 C17 34.48(15) . . ?
C1 Mo2 S2 97.34(9) . . ?
C20 Mo2 S2 95.12(12) . . ?
C21 Mo2 S2 129.64(11) . . ?
C19 Mo2 S2 85.16(12) . . ?
C18 Mo2 S2 111.03(13) . . ?
C17 Mo2 S2 142.83(12) . . ?
C1 Mo2 S1 83.35(9) . . ?
C20 Mo2 S1 139.69(13) . . ?
C21 Mo2 S1 140.87(11) . . ?
C19 Mo2 S1 104.56(13) . . ?
C18 Mo2 S1 87.15(12) . . ?
C17 Mo2 S1 105.89(12) . . ?
S2 Mo2 S1 76.83(3) . . ?
C1 Mo2 C2 34.12(11) . . ?
C20 Mo2 C2 103.10(15) . . ?
C21 Mo2 C2 83.88(13) . . ?
C19 Mo2 C2 137.99(15) . . ?
C18 Mo2 C2 136.4(2) . . ?
C17 Mo2 C2 102.0(2) . . ?
S2 Mo2 C2 109.72(8) . . ?
S1 Mo2 C2 116.89(8) . . ?
C1 Mo2 Mo1 47.96(9) . . ?
C20 Mo2 Mo1 146.65(11) . . ?
C21 Mo2 Mo1 160.27(11) . . ?
C19 Mo2 Mo1 137.40(13) . . ?
C18 Mo2 Mo1 141.19(13) . . ?
C17 Mo2 Mo1 155.04(10) . . ?
S2 Mo2 Mo1 55.35(2) . . ?
S1 Mo2 Mo1 55.41(2) . . ?
C2 Mo2 Mo1 76.94(7) . . ?
C1 Mo2 Fe1 45.98(9) . . ?
C20 Mo2 Fe1 152.18(12) . . ?
C21 Mo2 Fe1 117.84(11) . . ?
C19 Mo2 Fe1 139.63(12) . . ?
C18 Mo2 Fe1 105.45(12) . . ?
C17 Mo2 Fe1 95.29(10) . . ?
S2 Mo2 Fe1 112.44(3) . . ?
S1 Mo2 Fe1 50.26(2) . . ?
C2 Mo2 Fe1 71.94(7) . . ?
Mo1 Mo2 Fe1 60.361(14) . . ?
C1 Mo2 Fe2 71.07(9) . . ?
C20 Mo2 Fe2 88.27(11) . . ?
C21 Mo2 Fe2 106.90(11) . . ?
C19 Mo2 Fe2 105.79(12) . . ?
C18 Mo2 Fe2 141.10(12) . . ?
C17 Mo2 Fe2 141.87(11) . . ?
S2 Mo2 Fe2 47.44(3) . . ?
S1 Mo2 Fe2 111.83(3) . . ?
C2 Mo2 Fe2 65.78(8) . . ?
Mo1 Mo2 Fe2 60.901(13) . . ?
Fe1 Mo2 Fe2 112.81(2) . . ?
C29 Fe1 C27 96.3(2) . . ?
C29 Fe1 C28 91.9(2) . . ?
C27 Fe1 C28 96.6(2) . . ?
C29 Fe1 C1 78.59(15) . . ?
C27 Fe1 C1 129.7(2) . . ?
C28 Fe1 C1 133.3(2) . . ?
C29 Fe1 S1 167.77(13) . . ?
C27 Fe1 S1 95.27(13) . . ?
C28 Fe1 S1 90.77(12) . . ?
C1 Fe1 S1 90.91(9) . . ?
C29 Fe1 Mo1 112.11(13) . . ?
C27 Fe1 Mo1 147.13(12) . . ?
C28 Fe1 Mo1 98.62(12) . . ?
C1 Fe1 Mo1 47.12(9) . . ?
S1 Fe1 Mo1 55.67(3) . . ?
C29 Fe1 Mo2 119.21(11) . . ?
C27 Fe1 Mo2 94.49(12) . . ?
C28 Fe1 Mo2 145.50(12) . . ?
C1 Fe1 Mo2 50.20(8) . . ?
S1 Fe1 Mo2 55.66(3) . . ?
Mo1 Fe1 Mo2 57.742(13) . . ?
C30 Fe2 C31 96.0(2) . . ?
C30 Fe2 C9 120.2(2) . . ?
C31 Fe2 C9 108.6(2) . . ?
C30 Fe2 C10 82.20(15) . . ?
C31 Fe2 C10 112.7(2) . . ?
C9 Fe2 C10 38.12(13) . . ?
C30 Fe2 S2 101.82(12) . . ?
C31 Fe2 S2 92.69(13) . . ?
C9 Fe2 S2 129.24(10) . . ?
C10 Fe2 S2 153.87(9) . . ?
C30 Fe2 Fe3 101.37(12) . . ?
C31 Fe2 Fe3 66.56(13) . . ?
C9 Fe2 Fe3 48.54(9) . . ?
C10 Fe2 Fe3 48.66(9) . . ?
S2 Fe2 Fe3 150.26(4) . . ?
C30 Fe2 Mo1 96.77(12) . . ?
C31 Fe2 Mo1 146.96(13) . . ?
C9 Fe2 Mo1 90.84(9) . . ?
C10 Fe2 Mo1 99.14(9) . . ?
S2 Fe2 Mo1 54.86(3) . . ?
Fe3 Fe2 Mo1 139.24(2) . . ?
C30 Fe2 Mo2 150.41(12) . . ?
C31 Fe2 Mo2 101.90(12) . . ?
C9 Fe2 Mo2 76.01(10) . . ?
C10 Fe2 Mo2 111.56(10) . . ?
S2 Fe2 Mo2 54.36(3) . . ?
Fe3 Fe2 Mo2 107.30(2) . . ?
Mo1 Fe2 Mo2 56.212(13) . . ?
C32 Fe3 C34 96.1(2) . . ?
C32 Fe3 C33 94.4(2) . . ?
C34 Fe3 C33 102.1(2) . . ?
C32 Fe3 C9 99.3(2) . . ?
C34 Fe3 C9 105.4(2) . . ?
C33 Fe3 C9 147.6(2) . . ?
C32 Fe3 C10 92.1(2) . . ?
C34 Fe3 C10 145.5(2) . . ?
C33 Fe3 C10 110.7(2) . . ?
C9 Fe3 C10 40.06(13) . . ?
C32 Fe3 C31 172.4(2) . . ?
C34 Fe3 C31 83.9(2) . . ?
C33 Fe3 C31 78.1(2) . . ?
C9 Fe3 C31 88.06(13) . . ?
C10 Fe3 C31 92.17(13) . . ?
C32 Fe3 Fe2 144.12(13) . . ?
C34 Fe3 Fe2 110.13(14) . . ?
C33 Fe3 Fe2 103.09(13) . . ?
C9 Fe3 Fe2 51.18(10) . . ?
C10 Fe3 Fe2 52.53(10) . . ?
C31 Fe3 Fe2 41.38(9) . . ?
Fe1 S1 Mo1 73.31(3) . . ?
Fe1 S1 Mo2 74.08(3) . . ?
Mo1 S1 Mo2 68.28(3) . . ?
Fe2 S2 Mo1 76.85(3) . . ?
Fe2 S2 Mo2 78.20(3) . . ?
Mo1 S2 Mo2 68.71(3) . . ?
C2 C1 Fe1 130.1(3) . . ?
C2 C1 Mo1 139.4(2) . . ?
Fe1 C1 Mo1 85.82(13) . . ?
C2 C1 Mo2 85.7(2) . . ?
Fe1 C1 Mo2 83.82(12) . . ?
Mo1 C1 Mo2 79.58(11) . . ?
C1 C2 C9 111.4(3) . . ?
C1 C2 C3 129.3(3) . . ?
C9 C2 C3 116.5(3) . . ?
C1 C2 Mo2 60.2(2) . . ?
C9 C2 Mo2 100.0(2) . . ?
C3 C2 Mo2 123.5(2) . . ?
C4 C3 C8 117.3(3) . . ?
C4 C3 C2 116.9(3) . . ?
C8 C3 C2 125.8(3) . . ?
C3 C4 C5 121.5(4) . . ?
C6 C5 C4 119.5(4) . . ?
C7 C6 C5 120.0(4) . . ?
C6 C7 C8 120.1(4) . . ?
C7 C8 C3 121.6(4) . . ?
C10 C9 C2 139.6(3) . . ?
C10 C9 Fe3 70.5(2) . . ?
C2 C9 Fe3 148.9(3) . . ?
C10 C9 Fe2 72.9(2) . . ?
C2 C9 Fe2 112.2(2) . . ?
Fe3 C9 Fe2 80.27(12) . . ?
C9 C10 C11 137.3(3) . . ?
C9 C10 Fe3 69.5(2) . . ?
C11 C10 Fe3 139.0(3) . . ?
C9 C10 Fe2 69.0(2) . . ?
C11 C10 Fe2 134.1(2) . . ?
Fe3 C10 Fe2 78.81(12) . . ?
C12 C11 C16 117.9(3) . . ?
C12 C11 C10 122.4(3) . . ?
C16 C11 C10 119.7(3) . . ?
C13 C12 C11 121.7(4) . . ?
C12 C13 C14 119.2(4) . . ?
C15 C14 C13 120.9(4) . . ?
C14 C15 C16 119.9(4) . . ?
C15 C16 C11 120.5(4) . . ?
C18 C17 C21 108.6(4) . . ?
C18 C17 Mo2 72.4(2) . . ?
C21 C17 Mo2 72.0(2) . . ?
C17 C18 C19 108.0(4) . . ?
C17 C18 Mo2 73.1(2) . . ?
C19 C18 Mo2 72.3(2) . . ?
C20 C19 C18 107.7(4) . . ?
C20 C19 Mo2 72.1(2) . . ?
C18 C19 Mo2 72.4(2) . . ?
C21 C20 C19 107.9(4) . . ?
C21 C20 Mo2 72.8(2) . . ?
C19 C20 Mo2 72.8(2) . . ?
C20 C21 C17 107.7(4) . . ?
C20 C21 Mo2 72.1(2) . . ?
C17 C21 Mo2 72.9(2) . . ?
C26 C22 C23 107.2(4) . . ?
C26 C22 Mo1 73.8(2) . . ?
C23 C22 Mo1 72.0(2) . . ?
C24 C23 C22 108.1(4) . . ?
C24 C23 Mo1 73.6(2) . . ?
C22 C23 Mo1 72.7(2) . . ?
C25 C24 C23 108.3(4) . . ?
C25 C24 Mo1 72.9(2) . . ?
C23 C24 Mo1 71.6(2) . . ?
C24 C25 C26 107.9(4) . . ?
C24 C25 Mo1 72.8(2) . . ?
C26 C25 Mo1 73.1(2) . . ?
C22 C26 C25 108.5(4) . . ?
C22 C26 Mo1 71.7(2) . . ?
C25 C26 Mo1 72.2(2) . . ?
O27 C27 Fe1 178.1(4) . . ?
O28 C28 Fe1 178.7(4) . . ?
O29 C29 Fe1 177.2(3) . . ?
O30 C30 Fe2 178.4(3) . . ?
O31 C31 Fe2 163.9(4) . . ?
O31 C31 Fe3 124.0(3) . . ?
Fe2 C31 Fe3 72.07(13) . . ?
O32 C32 Fe3 177.9(4) . . ?
O33 C33 Fe3 178.2(4) . . ?
O34 C34 Fe3 177.7(4) . . ?

loop_
_geom_bond_atom_site_label_1
_geom_bond_atom_site_label_2
_geom_bond_distance
_geom_bond_site_symmetry_2
_geom_bond_publ_flag
Mo1 C1 2.029(3) . ?
Mo1 C23 2.339(4) . ?
Mo1 C22 2.349(4) . ?
Mo1 C24 2.364(4) . ?
Mo1 C25 2.365(4) . ?
Mo1 S2 2.3721(9) . ?
Mo1 C26 2.377(4) . ?
Mo1 S1 2.3806(10) . ?
Mo1 Mo2 2.6867(5) . ?
Mo1 Fe1 2.7614(6) . ?
Mo1 Fe2 2.8246(6) . ?
Mo2 C1 2.166(3) . ?
Mo2 C20 2.335(4) . ?
Mo2 C21 2.344(4) . ?
Mo2 C19 2.345(4) . ?
Mo2 C18 2.346(4) . ?
Mo2 C17 2.355(4) . ?
Mo2 S2 2.3888(10) . ?
Mo2 S1 2.4064(10) . ?
Mo2 C2 2.490(3) . ?
Mo2 Fe1 2.8025(5) . ?
Mo2 Fe2 2.8774(6) . ?
Fe1 C29 1.800(4) . ?
Fe1 C27 1.802(4) . ?
Fe1 C28 1.810(4) . ?
Fe1 C1 2.027(3) . ?
Fe1 S1 2.2410(10) . ?
Fe2 C30 1.784(4) . ?
Fe2 C31 1.796(4) . ?
Fe2 C9 2.044(3) . ?
Fe2 C10 2.092(3) . ?
Fe2 S2 2.1653(11) . ?
Fe2 Fe3 2.5856(7) . ?
Fe3 C32 1.768(5) . ?
Fe3 C34 1.794(5) . ?
Fe3 C33 1.818(4) . ?
Fe3 C9 1.966(3) . ?
Fe3 C10 1.979(3) . ?
Fe3 C31 2.493(4) . ?
C1 C2 1.400(4) . ?
C2 C9 1.467(5) . ?
C2 C3 1.504(5) . ?
C3 C4 1.389(5) . ?
C3 C8 1.390(5) . ?
C4 C5 1.394(5) . ?
C5 C6 1.383(6) . ?
C6 C7 1.367(6) . ?
C7 C8 1.386(5) . ?
C9 C10 1.351(5) . ?
C10 C11 1.470(5) . ?
C11 C12 1.390(5) . ?
C11 C16 1.405(5) . ?
C12 C13 1.373(5) . ?
C13 C14 1.387(6) . ?
C14 C15 1.366(6) . ?
C15 C16 1.385(5) . ?
C17 C18 1.393(6) . ?
C17 C21 1.416(6) . ?
C18 C19 1.423(6) . ?
C19 C20 1.413(6) . ?
C20 C21 1.412(6) . ?
C22 C26 1.401(5) . ?
C22 C23 1.420(6) . ?
C23 C24 1.407(6) . ?
C24 C25 1.394(5) . ?
C25 C26 1.416(5) . ?
C27 O27 1.143(4) . ?
C28 O28 1.135(4) . ?
C29 O29 1.144(4) . ?
C30 O30 1.147(4) . ?
C31 O31 1.169(4) . ?
C32 O32 1.151(5) . ?
C33 O33 1.145(4) . ?
C34 O34 1.142(5) . ?
